data_1100393
loop_
_publ_author_name
'R\"ubenstahl, T.'
'Weller, F.'
'Harms, K.'
'Dehnicke, K.'
'Fenske, D.'
'Baum, G.'

_publ_section_title
;
 Phosphaniminato-Komplexe des Titans. Synthese und Kristallstrukturen
 von CpTiCl2(NPMe~3~), [TiCl~3~(NPMe~3~)]~2~, [Ti~2~Cl~5~(NPMe~2~Ph)~3~]
 und [Ti~3~Cl~6~(NPMe~3~)~5~][BPh~4~]
;
_journal_coden_ASTM ZAACAB
_journal_issue 10
_journal_name_full
;
 Zeitschrift fuer Anorganische und Allgemeine Chemie
;
_journal_page_first 1741
_journal_page_last 1749
_journal_paper_doi 10.1002/zaac.19946201014
_journal_volume 620
_journal_year 1994
_chemical_formula_sum 'C25 H35 Cl7 N3 P3 Ti2'
_space_group_IT_number 29
_symmetry_cell_setting orthorhombic
_symmetry_Int_Tables_number 29
_symmetry_space_group_name_Hall 'P 2c -2ac'
_symmetry_space_group_name_H-M 'P c a 21'
_cell_angle_alpha 90
_cell_angle_beta 90
_cell_angle_gamma 90
_cell_formula_units_Z 4
_cell_length_a 12.210(6)
_cell_length_b 14.075(4)
_cell_length_c 21.393(6)
_cod_database_code 1100393

loop_
_symmetry_equiv_pos_site_id
_symmetry_equiv_pos_as_xyz
1 x,y,z
2 1/2-x,y,1/2+z
3 1/2+x,-y,z
4 -x,-y,1/2+z

loop_
_atom_site_label
_atom_site_type_symbol
_atom_site_fract_x
_atom_site_fract_y
_atom_site_fract_z
Ti1 Ti 0.9431(1) 0.2381(1) 0.8410(1)
Cl1 Cl 0.9932(1) 0.0789(1) 0.8298(1)
Cl2 Cl 0.8023(1) 0.3363(1) 0.8038(1)
Cl3? Cl 1.0363(1) 0.2673(1) 0.7463(1)
Ti2 Ti 0.9294(1) 0.2559(1) 0.9828(1)
Cl4 Cl 1.0870(1) 0.1770(1) 1.0134(1)
Cl5 Cl 0.9056(1) 0.4179(1) 0.9964(1)
N1 N 0.8493(3) 0.2008(3) 0.9131(2)
N2 N 1.0322(3) 0.2997(3) 0.8947(2)
P1 P 0.7466(1) 0.1288(1) 0.9166(1)
C1 C 0.7022(5) 0.0965(4) 0.8399(3)
C2 C 0.7828(5) 0.0220(4) 0.9586(3)
C3 C 0.6283(4) 0.1810(4) 0.9533(3)
C4 C 0.5533(5) 0.1250(5) 0.9852(3)
C5 C 0.4575(5) 0.1672(5) 1.0084(3)
C6 C 0.4388(5) 0.2614(5) 1.0023(3)
C7 C 0.5140(6) 0.3184(5) 0.9713(3)
C8 C 0.6091(5) 0.2771(4) 0.9460(3)
P2 P 1.1337(1) 0.3727(1) 0.8886(1)
C9 C 1.1810(5) 0.4167(5) 0.9622(3)
C10 C 1.0963(5) 0.4739(4) 0.8443(3)
C11 C 1.2511(4) 0.3159(3) 0.8543(2)
C12 C 1.2618(5) 0.2168(4) 0.8598(3)
C13 C 1.3549(5) 0.1732(4) 0.8351(3)
C14 C 1.4339(5) 0.2237(5) 0.8050(3)
C15 C 1.4232(5) 0.3223(5) 0.7998(3)
C16 C 1.3326(5) 0.3678(4) 0.8246(3)
N3 N 0.8455(4) 0.2202(3) 1.0452(2)
P3 P 0.7951(1) 0.2247(1) 1.1139(1)
C17 C 0.6680(5) 0.2865(5) 1.1172(3)
C18 C 0.8883(6) 0.2846(6) 1.1647(3)
C19 C 0.7766(5) 0.1089(4) 1.1449(3)
C20 C 0.6810(5) 0.0793(4) 1.1734(3)
C21 C 0.6711(5) -0.0140(5) 1.1967(3)
C22 C 0.7597(7) -0.0744(5) 1.1925(3)
C23 C 0.8560(7) -0.0466(6) 1.1649(4)
C24 C 0.8637(6) 0.0442(6) 1.1412(4)
C25 C 0.7431(15) 0.6066(9) 0.6601(7)
Cl6 Cl 0.7984(4) 0.6939(3) 0.6247(2)
Cl7 Cl 0.6455(4) 0.5595(3) 0.6261(2)
Cl8? Cl 0.8554(7) 0.5231(4) 0.6756(3)
H1 H 0.7619(5) 0.0679(4) 0.8175(3)
H2 H 0.6779(5) 0.1522(4) 0.8180(3)
H3 H 0.6428(5) 0.0520(4) 0.8429(3)
H4 H 0.8069(5) 0.0383(4) 0.9999(3)
H5 H 0.8408(5) -0.0102(4) 0.9369(3)
H6 H 0.7201(5) -0.0189(4) 0.9612(3)
H7 H 0.5663(5) 0.0605(5) 0.9911(3)
H8 H 0.4058(5) 0.1296(5) 1.0285(3)
H9 H 0.3754(5) 0.2881(5) 1.0188(3)
H10 H 0.5016(6) 0.3833(5) 0.9674(3)
H11 H 0.6591(5) 0.3145(4) 0.9243(3)
H12 H 1.2025(5) 0.3643(5) 0.9883(3)
H13 H 1.1233(5) 0.4515(5) 0.9823(3)
H14 H 1.2427(5) 0.4578(5) 0.9557(3)
H15 H 1.0701(5) 0.4542(4) 0.8041(3)
H16 H 1.1590(5) 0.5143(4) 0.8391(3)
H17 H 1.0396(5) 0.5081(4) 0.8658(3)
H18 H 1.2080(5) 0.1810(4) 0.8796(3)
H19 H 1.3631(5) 0.1078(4) 0.8392(3)
H20 H 1.4944(5) 0.1930(5) 0.7880(3)
H21 H 1.4771(5) 0.3575(5) 0.7796(3)
H22 H 1.3263(5) 0.4334(4) 0.8213(3)
H23 H 0.6772(5) 0.3493(5) 1.1006(3)
H24 H 0.6440(5) 0.2906(5) 1.1599(3)
H25 H 0.6143(5) 0.2529(5) 1.0930(3)
H26 H 0.9006(6) 0.3479(6) 1.1496(3)
H27 H 0.9565(6) 0.2507(6) 1.1658(3)
H28 H 0.8579(6) 0.2874(6) 1.2061(3)
H29 H 0.6226(5) 0.1213(4) 1.1772(3)
H30 H 0.6059(5) -0.0344(5) 1.2147(3)
H31 H 0.7541(7) -0.1355(5) 1.2088(3)
H32 H 0.9150(7) -0.0882(6) 1.1622(4)
H33 H 0.9286(6) 0.0631(6) 1.1221(4)

loop_
_atom_type_symbol
_atom_type_radius_bond
C 0.68
H 0.23
Cl 0.99
N 0.68
P 1.05
Ti 1.31
